data_2019869
loop_
_publ_author_name
'Nicholas, Sumesh'

_publ_section_title
;
 The peptide NCbz-Val-Tyr-OMe and aromatic \p--\p interactions
;
_journal_coeditor_code YF3079
_journal_issue 3
_journal_name_full 'Acta Crystallographica Section C'
_journal_page_first
;
;
_journal_paper_doi 10.1107/S2053229615002739
_journal_volume 71
_journal_year 2015
_chemical_formula_iupac 'C23 H28 N2 O6'
_chemical_formula_moiety 'C23 H28 N2 O6'
_chemical_formula_sum 'C23 H28 N2 O6'
_chemical_formula_weight 428.47
_chemical_name_systematic
;
<i>N</i>-Benzyloxycarbonyl-<i>L</i>-valyl-<i>L</i>-tyrosine methyl ester
;
_space_group_IT_number 4
_symmetry_cell_setting monoclinic
_symmetry_space_group_name_Hall 'P 2yb'
_symmetry_space_group_name_H-M 'P 1 21 1'
_atom_sites_solution_hydrogens geom
_atom_sites_solution_primary direct
_atom_sites_solution_secondary difmap
_audit_creation_method SHELXL97
_cell_angle_alpha 90.00
_cell_angle_beta 102.6360(10)
_cell_angle_gamma 90.00
_cell_formula_units_Z 2
_cell_length_a 11.2986(3)
_cell_length_b 4.89970(10)
_cell_length_c 21.6179(5)
_cell_measurement_temperature 293(2)
_cell_volume 1167.78(5)
_computing_cell_refinement 'SAINT-PLUS (Bruker, 2007)'
_computing_data_collection 'APEX2 (Bruker, 2007)'
_computing_data_reduction 'SAINT-PLUS (Bruker, 2007)'
_computing_molecular_graphics
;
ORTEP-3 (Farrugia, 2012) and Mercury (Macrae et al., 2008)
;
_computing_structure_refinement 'SHELXL97 (Sheldrick, 2008)'
_computing_structure_solution 'SHELXS97 (Sheldrick, 2008)'
_diffrn_ambient_temperature 293(2)
_diffrn_measured_fraction_theta_full 0.998
_diffrn_measured_fraction_theta_max 0.998
_diffrn_measurement_device_type 'Bruker SMART APEX CCD area-detector'
_diffrn_measurement_method '\f and \w'
_diffrn_radiation_monochromator graphite
_diffrn_radiation_source 'fine-focus sealed tube'
_diffrn_radiation_type MoK\a
_diffrn_radiation_wavelength 0.71073
_diffrn_reflns_av_R_equivalents 0.0226
_diffrn_reflns_av_sigmaI/netI 0.0163
_diffrn_reflns_limit_h_max 15
_diffrn_reflns_limit_h_min -14
_diffrn_reflns_limit_k_max 5
_diffrn_reflns_limit_k_min -6
_diffrn_reflns_limit_l_max 28
_diffrn_reflns_limit_l_min -28
_diffrn_reflns_number 20229
_diffrn_reflns_theta_full 28.31
_diffrn_reflns_theta_max 28.31
_diffrn_reflns_theta_min 0.97
_exptl_absorpt_coefficient_mu 0.088
_exptl_absorpt_correction_T_max 0.7457
_exptl_absorpt_correction_T_min 0.6902
_exptl_absorpt_correction_type multi-scan
_exptl_absorpt_process_details '(SADABS; Bruker, 2001)'
_exptl_crystal_colour colourless
_exptl_crystal_density_diffrn 1.219
_exptl_crystal_density_method 'not measured'
_exptl_crystal_description rod-shaped
_exptl_crystal_F_000 456
_exptl_crystal_size_max 0.6
_exptl_crystal_size_mid 0.1
_exptl_crystal_size_min 0.1
_refine_diff_density_max 0.189
_refine_diff_density_min -0.120
_refine_ls_extinction_method none
_refine_ls_goodness_of_fit_ref 1.095
_refine_ls_hydrogen_treatment mixed
_refine_ls_matrix_type full
_refine_ls_number_parameters 348
_refine_ls_number_reflns 3237
_refine_ls_number_restraints 1
_refine_ls_restrained_S_all 1.095
_refine_ls_R_factor_all 0.0460
_refine_ls_R_factor_gt 0.0355
_refine_ls_shift/su_max 0.000
_refine_ls_shift/su_mean 0.000
_refine_ls_structure_factor_coef Fsqd
_refine_ls_weighting_details 'calc w = 1/[\s^2^(Fo^2^)+(0.0484P)^2^+0.0860P] where P=(Fo^2^+2Fc^2^)/3'
_refine_ls_weighting_scheme calc
_refine_ls_wR_factor_gt 0.0897
_refine_ls_wR_factor_ref 0.0985
_reflns_number_gt 2636
_reflns_number_total 3237
_reflns_threshold_expression I>2\s(I)
_cod_data_source_file yf3079sup1.cf
_cod_data_source_block I
_cod_original_sg_symbol_H-M P21
_cod_database_code 2019869
_cod_database_fobs_code 2019869

loop_
_symmetry_equiv_pos_as_xyz
'x, y, z'
'-x, y+1/2, -z'

loop_
_atom_site_type_symbol
_atom_site_label
_atom_site_fract_x
_atom_site_fract_y
_atom_site_fract_z
_atom_site_U_iso_or_equiv
_atom_site_adp_type
_atom_site_calc_flag
_atom_site_refinement_flags
_atom_site_occupancy
_atom_site_symmetry_multiplicity
H H11 0.8406(17) 0.396(6) 0.6252(9) 0.046(5) Uiso d . 1 1
H H21 1.1716(17) 0.736(5) 0.7300(9) 0.041(5) Uiso d . 1 1
H H12 0.803(2) 0.901(7) 0.5663(11) 0.063(7) Uiso d . 1 1
H H29 1.222(2) 0.178(7) 0.7417(11) 0.072(8) Uiso d . 1 1
H H2 1.036(2) 0.333(7) 0.6733(10) 0.056(7) Uiso d . 1 1
H H23 1.163(2) 0.658(8) 0.9483(14) 0.088(9) Uiso d . 1 1
H H22 1.265(2) 0.649(7) 0.8638(11) 0.074(7) Uiso d . 1 1
H H1 0.767(2) 0.826(7) 0.6828(12) 0.065(7) Uiso d . 1 1
H H28 1.317(2) 0.389(6) 0.7784(10) 0.063(6) Uiso d . 1 1
H H25 0.928(2) 0.084(7) 0.8658(12) 0.083(8) Uiso d . 1 1
H H27 1.000(4) 0.510(11) 0.991(2) 0.131(15) Uiso d . 1 1
H H26 1.034(2) 0.066(7) 0.7821(12) 0.073(7) Uiso d . 1 1
H H06 0.748(3) 0.411(9) 0.9069(14) 0.100(10) Uiso d . 1 1
H H02 0.459(2) 0.828(7) 0.8023(12) 0.084(8) Uiso d . 1 1
H H03 0.446(3) 1.062(8) 0.8922(13) 0.089(9) Uiso d . 1 1
H H04 0.564(2) 0.966(8) 0.9921(14) 0.092(9) Uiso d . 1 1
H H05 0.722(3) 0.640(9) 1.0026(16) 0.123(12) Uiso d . 1 1
O O27 0.98374(17) 0.3639(5) 0.96680(8) 0.0709(5) Uani d . 1 1
C C1' 0.97165(18) 0.6861(4) 0.65684(9) 0.0435(4) Uani d . 1 1
C C2A 1.17503(17) 0.5653(4) 0.71104(9) 0.0459(4) Uani d . 1 1
O O08 0.67994(14) 0.6140(3) 0.75347(7) 0.0610(4) Uani d . 1 1
C C0' 0.72530(18) 0.4894(4) 0.70802(10) 0.0510(5) Uani d . 1 1
N N1 0.76971(17) 0.6712(4) 0.67350(9) 0.0508(4) Uani d . 1 1
O O0 0.7234(2) 0.2449(3) 0.70082(10) 0.0828(6) Uani d . 1 1
O O1 0.99586(15) 0.9310(3) 0.66112(9) 0.0675(5) Uani d . 1 1
N N2 1.05297(15) 0.4953(4) 0.67900(8) 0.0480(4) Uani d . 1 1
O O3 1.34464(14) 0.7713(5) 0.68479(7) 0.0729(5) Uani d . 1 1
C C2B 1.22661(19) 0.3536(5) 0.76225(10) 0.0511(5) Uani d . 1 1
C C21 1.16136(17) 0.3547(4) 0.81654(9) 0.0493(4) Uani d . 1 1
C C25 1.0030(2) 0.1940(5) 0.86689(11) 0.0629(6) Uani d . 1 1
C C1A 0.84249(18) 0.5902(4) 0.62864(9) 0.0450(4) Uani d . 1 1
C C24 1.04258(19) 0.3710(5) 0.91667(9) 0.0550(5) Uani d . 1 1
C C26 1.0628(2) 0.1883(5) 0.81694(11) 0.0591(5) Uani d . 1 1
C C1B 0.7961(2) 0.7072(6) 0.56177(11) 0.0586(5) Uani d . 1 1
C C2' 1.25667(19) 0.5967(5) 0.66408(9) 0.0573(5) Uani d . 1 1
C C22 1.1977(2) 0.5325(5) 0.86694(10) 0.0593(5) Uani d . 1 1
C C01 0.60670(19) 0.5968(5) 0.84836(10) 0.0580(5) Uani d . 1 1
C C07 0.6215(3) 0.4377(6) 0.79133(12) 0.0717(7) Uani d . 1 1
H H07A 0.6707 0.2768 0.8043 0.086 Uiso calc R 1 1
H H07B 0.5429 0.3797 0.7670 0.086 Uiso calc R 1 1
C C23 1.1387(2) 0.5416(6) 0.91683(11) 0.0619(6) Uani d . 1 1
C C02 0.5181(2) 0.7935(6) 0.84376(11) 0.0641(6) Uani d . 1 1
O O2 1.2434(2) 0.4846(7) 0.61520(11) 0.1315(12) Uani d . 1 1
C C1G2 0.8743(2) 0.5984(8) 0.51842(11) 0.0818(8) Uani d . 1 1
H H1G1 0.9575 0.6464 0.5353 0.123 Uiso calc R 1 1
H H1G2 0.8480 0.6765 0.4770 0.123 Uiso calc R 1 1
H H1G3 0.8669 0.4033 0.5156 0.123 Uiso calc R 1 1
C C06 0.6816(2) 0.5442(7) 0.90719(13) 0.0776(7) Uani d . 1 1
C C3 1.4270(2) 0.8256(10) 0.64360(13) 0.1006(12) Uani d . 1 1
H H3A 1.4873 0.9545 0.6636 0.151 Uiso calc R 1 1
H H3B 1.3825 0.8995 0.6042 0.151 Uiso calc R 1 1
H H3C 1.4658 0.6589 0.6357 0.151 Uiso calc R 1 1
C C03 0.5047(3) 0.9362(6) 0.89716(15) 0.0740(7) Uani d . 1 1
C C04 0.5793(3) 0.8795(7) 0.95488(14) 0.0817(8) Uani d . 1 1
C C1G1 0.6641(2) 0.6338(11) 0.53625(13) 0.1011(12) Uani d . 1 1
H H1G4 0.6160 0.7043 0.5641 0.152 Uiso calc R 1 1
H H1G5 0.6558 0.4389 0.5336 0.152 Uiso calc R 1 1
H H1G6 0.6370 0.7118 0.4948 0.152 Uiso calc R 1 1
C C05 0.6668(3) 0.6859(8) 0.95975(14) 0.0921(9) Uani d . 1 1

loop_
_atom_site_aniso_label
_atom_site_aniso_U_11
_atom_site_aniso_U_22
_atom_site_aniso_U_33
_atom_site_aniso_U_12
_atom_site_aniso_U_13
_atom_site_aniso_U_23
O27 0.0888(11) 0.0725(12) 0.0611(9) -0.0017(10) 0.0375(8) 0.0006(9)
C1' 0.0577(10) 0.0308(8) 0.0464(9) -0.0034(8) 0.0206(8) -0.0041(7)
C2A 0.0526(10) 0.0369(10) 0.0502(10) -0.0046(8) 0.0158(8) -0.0072(9)
O08 0.0852(10) 0.0394(8) 0.0714(9) -0.0030(7) 0.0453(8) -0.0035(7)
C0' 0.0590(11) 0.0373(10) 0.0630(11) 0.0017(9) 0.0269(9) -0.0041(9)
N1 0.0640(10) 0.0318(9) 0.0651(10) -0.0022(8) 0.0327(8) -0.0070(8)
O0 0.1264(15) 0.0334(8) 0.1108(14) -0.0072(9) 0.0746(12) -0.0085(9)
O1 0.0724(10) 0.0297(7) 0.0956(12) -0.0073(7) 0.0081(9) -0.0045(7)
N2 0.0551(9) 0.0299(8) 0.0597(9) -0.0049(7) 0.0139(7) -0.0043(7)
O3 0.0606(8) 0.0961(14) 0.0667(9) -0.0248(10) 0.0241(7) -0.0039(10)
C2B 0.0547(11) 0.0463(11) 0.0554(11) 0.0011(9) 0.0184(9) -0.0020(10)
C21 0.0540(10) 0.0457(11) 0.0498(10) 0.0033(9) 0.0147(8) 0.0029(9)
C25 0.0674(13) 0.0581(13) 0.0684(13) -0.0130(12) 0.0261(11) -0.0050(12)
C1A 0.0527(10) 0.0335(9) 0.0533(10) -0.0009(8) 0.0212(8) -0.0050(8)
C24 0.0622(11) 0.0573(12) 0.0490(10) 0.0063(10) 0.0197(9) 0.0062(10)
C26 0.0686(12) 0.0548(12) 0.0577(12) -0.0097(11) 0.0220(10) -0.0094(11)
C1B 0.0648(12) 0.0553(13) 0.0569(12) 0.0015(11) 0.0160(9) -0.0006(10)
C2' 0.0633(12) 0.0623(13) 0.0484(10) -0.0075(11) 0.0167(9) -0.0064(10)
C22 0.0619(11) 0.0617(14) 0.0557(11) -0.0128(12) 0.0163(9) -0.0037(11)
C01 0.0640(12) 0.0545(12) 0.0631(12) -0.0123(11) 0.0303(10) -0.0007(11)
C07 0.0972(17) 0.0540(14) 0.0783(14) -0.0151(13) 0.0503(13) -0.0039(12)
C23 0.0730(13) 0.0640(15) 0.0495(11) -0.0072(12) 0.0152(10) -0.0080(11)
C02 0.0680(13) 0.0610(14) 0.0653(13) -0.0075(12) 0.0186(11) -0.0018(12)
O2 0.1387(17) 0.180(3) 0.0954(13) -0.076(2) 0.0692(13) -0.0717(19)
C1G2 0.0928(16) 0.103(2) 0.0564(12) 0.0038(17) 0.0320(12) 0.0050(15)
C06 0.0709(14) 0.0800(19) 0.0824(17) 0.0041(15) 0.0175(13) 0.0022(16)
C3 0.0730(15) 0.149(4) 0.0879(17) -0.025(2) 0.0359(13) 0.022(2)
C03 0.0726(15) 0.0617(16) 0.0950(19) -0.0016(13) 0.0343(14) -0.0104(14)
C04 0.106(2) 0.082(2) 0.0654(15) -0.0199(19) 0.0354(15) -0.0187(15)
C1G1 0.0664(14) 0.156(4) 0.0756(15) 0.004(2) 0.0047(12) -0.010(2)
C05 0.107(2) 0.095(2) 0.0676(16) -0.007(2) 0.0037(16) -0.0052(17)

loop_
_atom_type_symbol
_atom_type_description
_atom_type_scat_dispersion_real
_atom_type_scat_dispersion_imag
_atom_type_scat_source
C C 0.0033 0.0000 'International Tables Vol C Tables 4.2.6.8 and 6.1.1.4'
H H 0.0000 0.0000 'International Tables Vol C Tables 4.2.6.8 and 6.1.1.4'
N N 0.0061 0.0000 'International Tables Vol C Tables 4.2.6.8 and 6.1.1.4'
O O 0.0106 0.0000 'International Tables Vol C Tables 4.2.6.8 and 6.1.1.4'

loop_
_geom_angle_atom_site_label_1
_geom_angle_atom_site_label_2
_geom_angle_atom_site_label_3
_geom_angle
C24 O27 H27 112(4)
O1 C1' N2 122.42(19)
O1 C1' C1A 120.52(19)
N2 C1' C1A 116.98(17)
N2 C2A C2' 111.04(16)
N2 C2A C2B 110.97(17)
C2' C2A C2B 111.07(17)
N2 C2A H21 107.2(12)
C2' C2A H21 106.9(12)
C2B C2A H21 109.5(12)
C0' O08 C07 115.81(17)
O0 C0' N1 126.2(2)
O0 C0' O08 123.0(2)
N1 C0' O08 110.85(18)
C0' N1 C1A 121.93(18)
C0' N1 H1 117.6(19)
C1A N1 H1 119.3(19)
C1' N2 C2A 121.37(18)
C1' N2 H2 120.3(17)
C2A N2 H2 118.3(17)
C2' O3 C3 116.8(2)
C21 C2B C2A 112.55(17)
C21 C2B H29 111.8(15)
C2A C2B H29 107.2(15)
C21 C2B H28 110.8(12)
C2A C2B H28 109.0(15)
H29 C2B H28 105(2)
C26 C21 C22 117.83(19)
C26 C21 C2B 122.12(19)
C22 C21 C2B 120.02(19)
C24 C25 C26 119.2(2)
C24 C25 H25 119.1(16)
C26 C25 H25 121.5(15)
N1 C1A C1' 106.24(15)
N1 C1A C1B 113.48(17)
C1' C1A C1B 111.11(17)
N1 C1A H11 108.5(12)
C1' C1A H11 110.0(12)
C1B C1A H11 107.5(12)
C23 C24 C25 120.50(19)
C23 C24 O27 121.8(2)
C25 C24 O27 117.7(2)
C21 C26 C25 121.4(2)
C21 C26 H26 119.6(15)
C25 C26 H26 119.0(15)
C1G1 C1B C1G2 110.6(2)
C1G1 C1B C1A 111.1(2)
C1G2 C1B C1A 109.0(2)
C1G1 C1B H12 109.2(15)
C1G2 C1B H12 111.3(15)
C1A C1B H12 105.7(15)
O2 C2' O3 123.4(2)
O2 C2' C2A 125.3(2)
O3 C2' C2A 111.25(17)
C21 C22 C23 121.4(2)
C21 C22 H22 114.8(15)
C23 C22 H22 123.7(15)
C02 C01 C06 118.9(2)
C02 C01 C07 121.0(2)
C06 C01 C07 120.1(2)
O08 C07 C01 107.6(2)
O08 C07 H07A 110.2
C01 C07 H07A 110.2
O08 C07 H07B 110.2
C01 C07 H07B 110.2
H07A C07 H07B 108.5
C24 C23 C22 119.6(2)
C24 C23 H23 120.8(19)
C22 C23 H23 119.6(19)
C01 C02 C03 120.2(2)
C01 C02 H02 120.9(18)
C03 C02 H02 118.8(17)
C1B C1G2 H1G1 109.5
C1B C1G2 H1G2 109.5
H1G1 C1G2 H1G2 109.5
C1B C1G2 H1G3 109.5
H1G1 C1G2 H1G3 109.5
H1G2 C1G2 H1G3 109.5
C05 C06 C01 120.3(3)
C05 C06 H06 124.4(18)
C01 C06 H06 115.1(17)
O3 C3 H3A 109.5
O3 C3 H3B 109.5
H3A C3 H3B 109.5
O3 C3 H3C 109.5
H3A C3 H3C 109.5
H3B C3 H3C 109.5
C04 C03 C02 119.8(3)
C04 C03 H03 122.7(19)
C02 C03 H03 117.4(19)
C05 C04 C03 120.3(3)
C05 C04 H04 120.4(19)
C03 C04 H04 119.1(18)
C1B C1G1 H1G4 109.5
C1B C1G1 H1G5 109.5
H1G4 C1G1 H1G5 109.5
C1B C1G1 H1G6 109.5
H1G4 C1G1 H1G6 109.5
H1G5 C1G1 H1G6 109.5
C04 C05 C06 120.5(3)
C04 C05 H05 121(2)
C06 C05 H05 119(2)

loop_
_geom_bond_atom_site_label_1
_geom_bond_atom_site_label_2
_geom_bond_distance
O27 C24 1.390(2)
O27 H27 0.88(5)
C1' O1 1.230(2)
C1' N2 1.325(3)
C1' C1A 1.527(3)
C2A N2 1.443(3)
C2A C2' 1.521(3)
C2A C2B 1.536(3)
C2A H21 0.93(2)
O08 C0' 1.349(2)
O08 C07 1.445(3)
C0' O0 1.207(3)
C0' N1 1.329(3)
N1 C1A 1.457(2)
N1 H1 0.79(3)
N2 H2 0.82(3)
O3 C2' 1.314(3)
O3 C3 1.446(3)
C2B C21 1.516(3)
C2B H29 0.97(3)
C2B H28 1.02(2)
C21 C26 1.382(3)
C21 C22 1.385(3)
C25 C24 1.378(3)
C25 C26 1.393(3)
C25 H25 1.00(3)
C1A C1B 1.537(3)
C1A H11 0.95(3)
C24 C23 1.370(3)
C26 H26 0.96(3)
C1B C1G1 1.515(4)
C1B C1G2 1.519(3)
C1B H12 0.96(3)
C2' O2 1.171(3)
C22 C23 1.388(3)
C22 H22 0.96(3)
C01 C02 1.377(4)
C01 C06 1.389(4)
C01 C07 1.499(3)
C07 H07A 0.9700
C07 H07B 0.9700
C23 H23 0.89(3)
C02 C03 1.386(4)
C02 H02 1.01(3)
C1G2 H1G1 0.9600
C1G2 H1G2 0.9600
C1G2 H1G3 0.9600
C06 C05 1.372(4)
C06 H06 0.99(4)
C3 H3A 0.9600
C3 H3B 0.9600
C3 H3C 0.9600
C03 C04 1.373(4)
C03 H03 0.89(3)
C04 C05 1.357(5)
C04 H04 0.96(3)
C1G1 H1G4 0.9600
C1G1 H1G5 0.9600
C1G1 H1G6 0.9600
C05 H05 1.02(4)

loop_
_geom_hbond_atom_site_label_D
_geom_hbond_atom_site_label_H
_geom_hbond_atom_site_label_A
_geom_hbond_site_symmetry_A
_geom_hbond_distance_DH
_geom_hbond_distance_HA
_geom_hbond_distance_DA
_geom_hbond_angle_DHA
N1 H1 O0 1_565 0.79(3) 2.17(3) 2.943(2) 169(3)
N2 H2 O1 1_545 0.82(3) 2.03(3) 2.846(2) 179(2)
O27 H27 O27 2_757 0.88(5) 1.95(5) 2.8226(18) 170(5)

loop_
_geom_torsion_atom_site_label_1
_geom_torsion_atom_site_label_2
_geom_torsion_atom_site_label_3
_geom_torsion_atom_site_label_4
_geom_torsion
C07 O08 C0' O0 -3.6(4)
C07 O08 C0' N1 175.9(2)
O0 C0' N1 C1A -11.3(4)
O08 C0' N1 C1A 169.19(17)
O1 C1' N2 C2A 1.5(3)
C1A C1' N2 C2A -175.08(16)
C2' C2A N2 C1' -88.1(2)
C2B C2A N2 C1' 147.81(18)
N2 C2A C2B C21 -66.8(2)
C2' C2A C2B C21 169.21(17)
C2A C2B C21 C26 91.5(3)
C2A C2B C21 C22 -86.5(2)
C0' N1 C1A C1' -110.1(2)
C0' N1 C1A C1B 127.6(2)
O1 C1' C1A N1 -68.0(2)
N2 C1' C1A N1 108.56(19)
O1 C1' C1A C1B 55.8(3)
N2 C1' C1A C1B -127.56(19)
C26 C25 C24 C23 0.7(4)
C26 C25 C24 O27 -177.6(2)
C22 C21 C26 C25 -1.3(3)
C2B C21 C26 C25 -179.3(2)
C24 C25 C26 C21 0.5(4)
N1 C1A C1B C1G1 -55.1(3)
C1' C1A C1B C1G1 -174.7(2)
N1 C1A C1B C1G2 -177.1(2)
C1' C1A C1B C1G2 63.3(3)
C3 O3 C2' O2 0.7(4)
C3 O3 C2' C2A -178.3(2)
N2 C2A C2' O2 -28.0(4)
C2B C2A C2' O2 96.0(3)
N2 C2A C2' O3 151.01(19)
C2B C2A C2' O3 -85.0(2)
C26 C21 C22 C23 0.9(3)
C2B C21 C22 C23 178.9(2)
C0' O08 C07 C01 165.6(2)
C02 C01 C07 O08 75.8(3)
C06 C01 C07 O08 -105.2(3)
C25 C24 C23 C22 -1.1(4)
O27 C24 C23 C22 177.2(2)
C21 C22 C23 C24 0.3(4)
C06 C01 C02 C03 0.1(4)
C07 C01 C02 C03 179.1(2)
C02 C01 C06 C05 0.2(4)
C07 C01 C06 C05 -178.8(3)
C01 C02 C03 C04 -0.5(4)
C02 C03 C04 C05 0.5(5)
C03 C04 C05 C06 -0.2(5)
C01 C06 C05 C04 -0.2(5)
